data_7017915
loop_
_publ_author_name
'Zheng, Ai-Xia'
'Wang, Hui-Fang'
'L\"u, Chun-Ning'
'Ren, Zhi-Gang'
'Li, Hong-Xi'
'Lang, Jian-Ping'

_publ_section_title
;
 Reactions of cadmium(II) nitrate with 4-(trimethylammonio)benzenethiolate
 in the presence of N-donor ligands.
;
_journal_issue 2
_journal_name_full 'Dalton transactions (Cambridge, England : 2003)'
_journal_page_first 558
_journal_page_last 566
_journal_paper_doi 10.1039/c1dt11663k
_journal_volume 41
_journal_year 2012
_chemical_formula_moiety 'C66 H58 Cd2 N10 S2, 4(F6 P)'
_chemical_formula_sum 'C66 H58 Cd2 F24 N10 P4 S2'
_chemical_formula_weight 1860.06
_chemical_name_systematic
;
?
;
_space_group_IT_number 2
_symmetry_cell_setting triclinic
_symmetry_space_group_name_Hall '-P 1'
_symmetry_space_group_name_H-M 'P -1'
_atom_sites_solution_hydrogens geom
_atom_sites_solution_primary direct
_atom_sites_solution_secondary difmap
_cell_angle_alpha 105.68(3)
_cell_angle_beta 98.99(3)
_cell_angle_gamma 101.47(3)
_cell_formula_units_Z 1
_cell_length_a 12.491(3)
_cell_length_b 12.561(3)
_cell_length_c 12.765(3)
_cell_measurement_reflns_used 7843
_cell_measurement_temperature 223(2)
_cell_measurement_theta_max 27.5437
_cell_measurement_theta_min 3.3668
_cell_volume 1842.4(9)
_computing_cell_refinement 'CrystalClear, Ver. 1.30 (Rigaku/MSC, 2001)'
_computing_data_collection 'CrystalClear, Ver. 1.30 (Rigaku/MSC, 2001)'
_computing_data_reduction 'CrystalStructure, Ver. 3.60 (Rigaku/MSC, 2004)'
_computing_molecular_graphics 'ORTEPII (Johnson, 1976)'
_computing_publication_material SHELXL97
_computing_structure_refinement 'SHELXL-97 (Sheldrick, 1997)'
_computing_structure_solution 'SHELXS-97 (Sheldrick, 1990)'
_diffrn_ambient_temperature 223(2)
_diffrn_measured_fraction_theta_full 0.978
_diffrn_measured_fraction_theta_max 0.978
_diffrn_measurement_device_type 'Rigaku MercuryCCD area detector'
_diffrn_measurement_method \w
_diffrn_radiation_monochromator graphite
_diffrn_radiation_source 'fine-focus sealed tube'
_diffrn_radiation_type MoK\a
_diffrn_radiation_wavelength 0.71073
_diffrn_reflns_av_R_equivalents 0.0341
_diffrn_reflns_av_sigmaI/netI 0.0582
_diffrn_reflns_limit_h_max 16
_diffrn_reflns_limit_h_min -16
_diffrn_reflns_limit_k_max 15
_diffrn_reflns_limit_k_min -16
_diffrn_reflns_limit_l_max 11
_diffrn_reflns_limit_l_min -16
_diffrn_reflns_number 16613
_diffrn_reflns_theta_full 27.48
_diffrn_reflns_theta_max 27.48
_diffrn_reflns_theta_min 3.30
_diffrn_standards_decay_% 0
_diffrn_standards_interval_count 0
_diffrn_standards_interval_time 0
_diffrn_standards_number 0
_exptl_absorpt_coefficient_mu 0.830
_exptl_absorpt_correction_T_max 0.8516
_exptl_absorpt_correction_T_min 0.8516
_exptl_absorpt_correction_type multi-scan
_exptl_absorpt_process_details 'Jacobson, R. (1998) Private communication to Rigaku Company, Tokyo, Japan.'
_exptl_crystal_colour Colorless
_exptl_crystal_density_diffrn 1.676
_exptl_crystal_density_method 'not measured'
_exptl_crystal_description block
_exptl_crystal_F_000 928
_exptl_crystal_size_max 0.20
_exptl_crystal_size_mid 0.20
_exptl_crystal_size_min 0.20
_refine_diff_density_max 1.754
_refine_diff_density_min -0.889
_refine_diff_density_rms 0.166
_refine_ls_extinction_method none
_refine_ls_goodness_of_fit_ref 1.005
_refine_ls_hydrogen_treatment constr
_refine_ls_matrix_type full
_refine_ls_number_parameters 493
_refine_ls_number_reflns 8273
_refine_ls_number_restraints 0
_refine_ls_restrained_S_all 1.005
_refine_ls_R_factor_all 0.0827
_refine_ls_R_factor_gt 0.0621
_refine_ls_shift/su_max 0.000
_refine_ls_shift/su_mean 0.000
_refine_ls_structure_factor_coef Fsqd
_refine_ls_weighting_details 'calc w=1/[\s^2^(Fo^2^)+(0.1100P)^2^+0.0000P] where P=(Fo^2^+2Fc^2^)/3'
_refine_ls_weighting_scheme calc
_refine_ls_wR_factor_gt 0.1635
_refine_ls_wR_factor_ref 0.1771
_reflns_number_gt 5999
_reflns_number_total 8273
_reflns_threshold_expression >2sigma(I)
_cod_data_source_file c1dt11663k.txt
_cod_data_source_block 3
_cod_depositor_comments
;
The following automatic conversions were performed:

'_exptl_absorpt_correction_type' value 'Multi-scan' changed to
'multi-scan' according to
/home/saulius/struct/CIF-dictionaries/cif_core.dic dictionary named
'cif_core.dic' version 2.4.1 from 2010-06-29.

Automatic conversion script
Id: cif_fix_values 1715 2011-07-08 13:25:40Z adriana 
;
_cod_original_cell_volume 1842.4(8)
_cod_database_code 7017915

loop_
_symmetry_equiv_pos_as_xyz
'x, y, z'
'-x, -y, -z'

loop_
_atom_site_label
_atom_site_type_symbol
_atom_site_fract_x
_atom_site_fract_y
_atom_site_fract_z
_atom_site_U_iso_or_equiv
_atom_site_adp_type
_atom_site_occupancy
_atom_site_symmetry_multiplicity
_atom_site_calc_flag
_atom_site_refinement_flags
Cd1 Cd 0.39871(3) 0.50254(3) 0.60235(3) 0.04691(15) Uani 1 1 d .
P1 P 0.0000 1.0000 0.0000 0.0776(8) Uani 1 2 d S
P2 P 0.0000 0.5000 0.0000 0.0542(4) Uani 1 2 d S
P3 P 0.5000 1.0000 0.0000 0.0492(4) Uani 1 2 d S
P4 P 0.0000 1.0000 0.5000 0.0535(4) Uani 1 2 d S
F1 F -0.0674(9) 1.012(2) 0.0784(10) 0.371(11) Uani 1 1 d .
F2 F 0.0117(10) 1.1178(5) 0.0026(9) 0.287(8) Uani 1 1 d .
F3 F 0.1043(5) 1.0432(4) 0.1004(5) 0.140(2) Uani 1 1 d .
F4 F 0.0695(4) 0.6133(4) -0.0108(4) 0.0961(12) Uani 1 1 d .
F5 F -0.0537(3) 0.5718(4) 0.0913(3) 0.0934(12) Uani 1 1 d .
F6 F 0.0998(3) 0.5052(4) 0.0965(3) 0.0862(11) Uani 1 1 d .
F7 F 0.3903(4) 1.0414(4) -0.0090(5) 0.1188(17) Uani 1 1 d .
F8 F 0.5743(4) 1.1256(3) 0.0244(3) 0.0978(13) Uani 1 1 d .
F9 F 0.5104(3) 1.0193(4) 0.1295(3) 0.0939(13) Uani 1 1 d .
F10 F 0.0538(3) 1.1122(4) 0.5999(4) 0.1150(17) Uani 1 1 d .
F11 F 0.0389(4) 1.0645(5) 0.4183(5) 0.126(2) Uani 1 1 d .
F12 F 0.1148(3) 0.9615(3) 0.5119(3) 0.0702(9) Uani 1 1 d .
S1 S 0.51231(9) 0.65279(10) 0.52446(11) 0.0482(3) Uani 1 1 d .
N1 N 0.2759(3) 0.6212(3) 0.6419(3) 0.0475(9) Uani 1 1 d .
N2 N 0.2302(3) 0.4279(3) 0.4627(4) 0.0477(9) Uani 1 1 d .
N3 N 0.5290(3) 0.5869(3) 0.7783(3) 0.0471(9) Uani 1 1 d .
N4 N 0.3769(3) 0.3800(3) 0.7121(4) 0.0502(9) Uani 1 1 d .
N5 N 0.2345(3) 0.8744(3) 0.2574(3) 0.0446(9) Uani 1 1 d .
C1 C 0.2967(4) 0.7150(5) 0.7306(5) 0.0609(13) Uani 1 1 d .
H1A H 0.3558 0.7260 0.7910 0.073 Uiso 1 1 calc R
C2 C 0.2354(4) 0.7963(5) 0.7376(5) 0.0643(14) Uani 1 1 d .
H2A H 0.2520 0.8602 0.8018 0.077 Uiso 1 1 calc R
C3 C 0.1512(4) 0.7822(5) 0.6501(5) 0.0610(14) Uani 1 1 d .
H3A H 0.1090 0.8368 0.6531 0.073 Uiso 1 1 calc R
C4 C 0.1267(4) 0.6848(4) 0.5539(5) 0.0500(11) Uani 1 1 d .
C5 C 0.1919(3) 0.6071(4) 0.5547(4) 0.0447(10) Uani 1 1 d .
C6 C 0.1682(3) 0.5055(4) 0.4596(4) 0.0443(10) Uani 1 1 d .
C7 C 0.0802(4) 0.4874(5) 0.3682(4) 0.0494(11) Uani 1 1 d .
C8 C 0.0173(4) 0.5720(5) 0.3716(5) 0.0612(15) Uani 1 1 d .
H8A H -0.0414 0.5604 0.3106 0.073 Uiso 1 1 calc R
C9 C 0.0395(4) 0.6665(5) 0.4584(5) 0.0578(13) Uani 1 1 d .
H9A H -0.0019 0.7211 0.4571 0.069 Uiso 1 1 calc R
C10 C 0.0578(4) 0.3862(6) 0.2791(5) 0.0642(15) Uani 1 1 d .
H10A H 0.0007 0.3722 0.2159 0.077 Uiso 1 1 calc R
C11 C 0.1187(5) 0.3079(6) 0.2838(5) 0.0692(16) Uani 1 1 d .
H11A H 0.1027 0.2387 0.2255 0.083 Uiso 1 1 calc R
C12 C 0.2055(4) 0.3329(5) 0.3772(5) 0.0630(14) Uani 1 1 d .
H12A H 0.2484 0.2797 0.3795 0.076 Uiso 1 1 calc R
C13 C 0.6016(4) 0.6899(4) 0.8144(5) 0.0553(12) Uani 1 1 d .
H13A H 0.5899 0.7431 0.7771 0.066 Uiso 1 1 calc R
C14 C 0.6925(4) 0.7226(5) 0.9029(5) 0.0635(14) Uani 1 1 d .
H14A H 0.7416 0.7959 0.9251 0.076 Uiso 1 1 calc R
C15 C 0.7094(4) 0.6454(5) 0.9576(5) 0.0620(14) Uani 1 1 d .
H15A H 0.7721 0.6647 1.0168 0.074 Uiso 1 1 calc R
C16 C 0.6343(4) 0.5389(5) 0.9261(4) 0.0509(11) Uani 1 1 d .
C17 C 0.5430(4) 0.5118(4) 0.8357(4) 0.0436(10) Uani 1 1 d .
C18 C 0.4635(4) 0.4030(4) 0.7992(4) 0.0451(10) Uani 1 1 d .
C19 C 0.4761(4) 0.3228(5) 0.8571(4) 0.0528(12) Uani 1 1 d .
C20 C 0.5710(5) 0.3537(5) 0.9494(4) 0.0602(14) Uani 1 1 d .
H20A H 0.5806 0.3012 0.9881 0.072 Uiso 1 1 calc R
C21 C 0.6454(5) 0.4549(5) 0.9814(4) 0.0569(13) Uani 1 1 d .
H21A H 0.7065 0.4716 1.0416 0.068 Uiso 1 1 calc R
C22 C 0.3981(5) 0.2191(5) 0.8207(5) 0.0689(15) Uani 1 1 d .
H22A H 0.4056 0.1638 0.8564 0.083 Uiso 1 1 calc R
C23 C 0.3089(6) 0.1957(6) 0.7319(6) 0.0762(17) Uani 1 1 d .
H23A H 0.2537 0.1261 0.7083 0.091 Uiso 1 1 calc R
C24 C 0.3028(5) 0.2790(5) 0.6780(5) 0.0685(15) Uani 1 1 d .
H24A H 0.2443 0.2625 0.6154 0.082 Uiso 1 1 calc R
C25 C 0.4226(4) 0.7125(4) 0.4489(4) 0.0452(10) Uani 1 1 d .
C26 C 0.4258(5) 0.8298(4) 0.4939(5) 0.0630(14) Uani 1 1 d .
H26A H 0.4702 0.8720 0.5653 0.076 Uiso 1 1 calc R
C27 C 0.3642(5) 0.8828(5) 0.4337(5) 0.0647(15) Uani 1 1 d .
H27A H 0.3672 0.9607 0.4637 0.078 Uiso 1 1 calc R
C28 C 0.2979(3) 0.8192(4) 0.3283(4) 0.0441(10) Uani 1 1 d .
C29 C 0.2860(3) 0.7042(4) 0.2891(4) 0.0400(9) Uani 1 1 d .
H29A H 0.2362 0.6606 0.2208 0.048 Uiso 1 1 calc R
C30 C 0.3476(3) 0.6517(4) 0.3500(4) 0.0394(9) Uani 1 1 d .
H30A H 0.3376 0.5722 0.3227 0.047 Uiso 1 1 calc R
C32 C 0.2666(5) 0.8546(6) 0.1479(5) 0.0726(18) Uani 1 1 d .
H32A H 0.2539 0.7732 0.1121 0.109 Uiso 1 1 calc R
H32B H 0.3453 0.8918 0.1592 0.109 Uiso 1 1 calc R
H32C H 0.2217 0.8860 0.1009 0.109 Uiso 1 1 calc R
C33 C 0.1113(4) 0.8235(5) 0.2391(5) 0.0534(12) Uani 1 1 d .
H33A H 0.0946 0.7415 0.2042 0.080 Uiso 1 1 calc R
H33B H 0.0701 0.8567 0.1910 0.080 Uiso 1 1 calc R
H33C H 0.0894 0.8393 0.3102 0.080 Uiso 1 1 calc R
C34 C 0.2560(5) 1.0026(4) 0.3121(5) 0.0652(15) Uani 1 1 d .
H34A H 0.2135 1.0343 0.2635 0.098 Uiso 1 1 calc R
H34B H 0.3352 1.0383 0.3251 0.098 Uiso 1 1 calc R
H34C H 0.2330 1.0169 0.3828 0.098 Uiso 1 1 calc R

loop_
_atom_site_aniso_label
_atom_site_aniso_U_11
_atom_site_aniso_U_22
_atom_site_aniso_U_33
_atom_site_aniso_U_23
_atom_site_aniso_U_13
_atom_site_aniso_U_12
Cd1 0.0454(2) 0.0469(2) 0.0478(2) 0.02076(17) -0.00340(15) 0.01258(15)
P1 0.0848(15) 0.0419(10) 0.0807(16) 0.0190(10) -0.0436(13) 0.0075(10)
P2 0.0537(10) 0.0507(10) 0.0443(10) 0.0081(8) -0.0054(8) 0.0041(8)
P3 0.0631(10) 0.0369(8) 0.0482(10) 0.0194(8) 0.0090(8) 0.0081(8)
P4 0.0561(10) 0.0518(10) 0.0598(12) 0.0186(9) 0.0143(9) 0.0268(9)
F1 0.168(8) 0.66(3) 0.178(10) 0.022(14) 0.056(8) 0.004(12)
F2 0.347(12) 0.069(3) 0.298(11) 0.055(5) -0.257(10) -0.017(5)
F3 0.152(4) 0.067(3) 0.143(4) 0.027(3) -0.096(3) 0.007(3)
F4 0.106(3) 0.077(2) 0.083(3) 0.033(2) -0.003(2) -0.019(2)
F5 0.084(2) 0.100(3) 0.074(3) -0.004(2) 0.013(2) 0.020(2)
F6 0.073(2) 0.100(3) 0.065(2) 0.022(2) -0.0231(17) 0.010(2)
F7 0.101(3) 0.129(4) 0.168(5) 0.076(4) 0.046(3) 0.070(3)
F8 0.143(4) 0.052(2) 0.079(3) 0.028(2) 0.012(2) -0.019(2)
F9 0.109(3) 0.103(3) 0.054(2) 0.030(2) 0.013(2) -0.011(2)
F10 0.073(2) 0.098(3) 0.131(4) -0.031(3) 0.005(2) 0.030(2)
F11 0.128(3) 0.163(5) 0.187(5) 0.133(4) 0.105(4) 0.102(4)
F12 0.0609(17) 0.085(2) 0.082(2) 0.0339(19) 0.0209(16) 0.0433(17)
S1 0.0485(6) 0.0441(6) 0.0576(7) 0.0268(6) 0.0017(5) 0.0169(5)
N1 0.046(2) 0.049(2) 0.045(2) 0.0154(19) -0.0007(17) 0.0129(17)
N2 0.0382(18) 0.050(2) 0.051(2) 0.0161(19) 0.0009(17) 0.0090(17)
N3 0.051(2) 0.049(2) 0.044(2) 0.0180(18) 0.0048(17) 0.0199(18)
N4 0.051(2) 0.046(2) 0.051(2) 0.0215(19) 0.0001(18) 0.0077(18)
N5 0.0443(19) 0.042(2) 0.048(2) 0.0227(18) -0.0024(16) 0.0107(16)
C1 0.056(3) 0.061(3) 0.052(3) 0.010(3) -0.003(2) 0.009(3)
C2 0.059(3) 0.052(3) 0.074(4) 0.008(3) 0.007(3) 0.017(3)
C3 0.052(3) 0.048(3) 0.083(4) 0.019(3) 0.013(3) 0.015(2)
C4 0.039(2) 0.057(3) 0.063(3) 0.034(3) 0.011(2) 0.013(2)
C5 0.038(2) 0.050(3) 0.050(3) 0.024(2) 0.0058(19) 0.0102(19)
C6 0.0328(19) 0.051(3) 0.048(3) 0.024(2) 0.0028(18) 0.0016(19)
C7 0.036(2) 0.063(3) 0.049(3) 0.026(3) 0.0016(19) 0.006(2)
C8 0.038(2) 0.083(4) 0.073(4) 0.052(4) 0.002(2) 0.009(3)
C9 0.044(2) 0.062(3) 0.076(4) 0.036(3) 0.008(3) 0.016(2)
C10 0.048(3) 0.090(4) 0.049(3) 0.028(3) 0.000(2) 0.005(3)
C11 0.054(3) 0.078(4) 0.052(3) -0.002(3) 0.000(2) 0.005(3)
C12 0.054(3) 0.062(3) 0.061(4) 0.006(3) 0.003(3) 0.015(3)
C13 0.056(3) 0.048(3) 0.054(3) 0.015(2) 0.001(2) 0.007(2)
C14 0.053(3) 0.066(3) 0.056(3) 0.009(3) -0.003(2) 0.005(3)
C15 0.050(3) 0.079(4) 0.045(3) 0.006(3) -0.002(2) 0.017(3)
C16 0.048(2) 0.067(3) 0.039(3) 0.013(2) 0.005(2) 0.026(2)
C17 0.046(2) 0.049(3) 0.039(2) 0.013(2) 0.0075(19) 0.021(2)
C18 0.050(2) 0.053(3) 0.039(2) 0.017(2) 0.011(2) 0.024(2)
C19 0.065(3) 0.060(3) 0.048(3) 0.028(2) 0.016(2) 0.031(3)
C20 0.073(3) 0.082(4) 0.049(3) 0.037(3) 0.018(3) 0.045(3)
C21 0.061(3) 0.080(4) 0.042(3) 0.025(3) 0.009(2) 0.039(3)
C22 0.085(4) 0.065(4) 0.074(4) 0.042(3) 0.023(3) 0.026(3)
C23 0.080(4) 0.063(4) 0.086(5) 0.042(4) 0.004(3) 0.005(3)
C24 0.065(3) 0.063(3) 0.071(4) 0.032(3) -0.003(3) 0.001(3)
C25 0.044(2) 0.035(2) 0.057(3) 0.024(2) -0.001(2) 0.0082(18)
C26 0.071(3) 0.037(2) 0.066(4) 0.012(2) -0.020(3) 0.011(2)
C27 0.069(3) 0.043(3) 0.070(4) 0.017(3) -0.015(3) 0.015(2)
C28 0.037(2) 0.041(2) 0.054(3) 0.024(2) -0.0055(19) 0.0081(18)
C29 0.043(2) 0.037(2) 0.039(2) 0.0113(19) 0.0043(18) 0.0124(18)
C30 0.044(2) 0.033(2) 0.042(2) 0.0128(19) 0.0070(18) 0.0105(18)
C32 0.068(3) 0.106(5) 0.082(4) 0.063(4) 0.031(3) 0.049(3)
C33 0.042(2) 0.056(3) 0.065(3) 0.020(3) 0.005(2) 0.021(2)
C34 0.067(3) 0.044(3) 0.084(4) 0.033(3) -0.012(3) 0.016(2)

loop_
_atom_type_symbol
_atom_type_description
_atom_type_scat_dispersion_real
_atom_type_scat_dispersion_imag
_atom_type_scat_source
C C 0.0033 0.0016 'International Tables Vol C Tables 4.2.6.8 and 6.1.1.4'
H H 0.0000 0.0000 'International Tables Vol C Tables 4.2.6.8 and 6.1.1.4'
Cd Cd -0.8075 1.2024 'International Tables Vol C Tables 4.2.6.8 and 6.1.1.4'
F F 0.0171 0.0103 'International Tables Vol C Tables 4.2.6.8 and 6.1.1.4'
N N 0.0061 0.0033 'International Tables Vol C Tables 4.2.6.8 and 6.1.1.4'
P P 0.1023 0.0942 'International Tables Vol C Tables 4.2.6.8 and 6.1.1.4'
S S 0.1246 0.1234 'International Tables Vol C Tables 4.2.6.8 and 6.1.1.4'

loop_
_geom_angle_atom_site_label_1
_geom_angle_atom_site_label_2
_geom_angle_atom_site_label_3
_geom_angle
_geom_angle_site_symmetry_1
_geom_angle_site_symmetry_3
N4 Cd1 N1 106.24(14) . .
N4 Cd1 N2 102.21(14) . .
N1 Cd1 N2 70.66(14) . .
N4 Cd1 N3 70.19(14) . .
N1 Cd1 N3 95.92(14) . .
N2 Cd1 N3 162.59(14) . .
N4 Cd1 S1 155.27(10) . .
N1 Cd1 S1 89.26(10) . .
N2 Cd1 S1 101.08(10) . .
N3 Cd1 S1 89.47(10) . .
N4 Cd1 S1 86.24(11) . 2_666
N1 Cd1 S1 157.19(10) . 2_666
N2 Cd1 S1 88.29(11) . 2_666
N3 Cd1 S1 106.37(10) . 2_666
S1 Cd1 S1 86.23(4) . 2_666
F1 P1 F1 180(2) 2_575 .
F1 P1 F2 89.0(9) 2_575 .
F1 P1 F2 91.0(9) . .
F1 P1 F2 91.0(9) 2_575 2_575
F1 P1 F2 89.0(9) . 2_575
F2 P1 F2 180.0(9) . 2_575
F1 P1 F3 87.8(5) 2_575 2_575
F1 P1 F3 92.2(5) . 2_575
F2 P1 F3 92.1(3) . 2_575
F2 P1 F3 87.9(3) 2_575 2_575
F1 P1 F3 92.2(5) 2_575 .
F1 P1 F3 87.8(5) . .
F2 P1 F3 87.9(3) . .
F2 P1 F3 92.1(3) 2_575 .
F3 P1 F3 180.0(3) 2_575 .
F4 P2 F4 180.0(3) . 2_565
F4 P2 F6 90.7(2) . 2_565
F4 P2 F6 89.3(2) 2_565 2_565
F4 P2 F6 89.3(2) . .
F4 P2 F6 90.7(2) 2_565 .
F6 P2 F6 180.0(3) 2_565 .
F4 P2 F5 89.7(2) . 2_565
F4 P2 F5 90.3(2) 2_565 2_565
F6 P2 F5 89.5(2) 2_565 2_565
F6 P2 F5 90.5(2) . 2_565
F4 P2 F5 90.3(2) . .
F4 P2 F5 89.7(2) 2_565 .
F6 P2 F5 90.5(2) 2_565 .
F6 P2 F5 89.5(2) . .
F5 P2 F5 180.0(2) 2_565 .
F7 P3 F7 180.000(1) 2_675 .
F7 P3 F8 88.5(3) 2_675 .
F7 P3 F8 91.5(3) . .
F7 P3 F8 91.5(3) 2_675 2_675
F7 P3 F8 88.5(3) . 2_675
F8 P3 F8 180.0(3) . 2_675
F7 P3 F9 91.3(3) 2_675 2_675
F7 P3 F9 88.7(3) . 2_675
F8 P3 F9 89.1(2) . 2_675
F8 P3 F9 90.9(2) 2_675 2_675
F7 P3 F9 88.7(3) 2_675 .
F7 P3 F9 91.3(3) . .
F8 P3 F9 90.9(2) . .
F8 P3 F9 89.1(2) 2_675 .
F9 P3 F9 180.0(3) 2_675 .
F11 P4 F11 180.0(3) . 2_576
F11 P4 F10 89.4(3) . .
F11 P4 F10 90.6(3) 2_576 .
F11 P4 F10 90.6(3) . 2_576
F11 P4 F10 89.4(3) 2_576 2_576
F10 P4 F10 180.0(3) . 2_576
F11 P4 F12 89.66(19) . .
F11 P4 F12 90.34(19) 2_576 .
F10 P4 F12 91.3(2) . .
F10 P4 F12 88.7(2) 2_576 .
F11 P4 F12 90.34(19) . 2_576
F11 P4 F12 89.66(19) 2_576 2_576
F10 P4 F12 88.7(2) . 2_576
F10 P4 F12 91.3(2) 2_576 2_576
F12 P4 F12 180.000(1) . 2_576
C25 S1 Cd1 111.69(15) . .
C25 S1 Cd1 115.15(18) . 2_666
Cd1 S1 Cd1 93.77(4) . 2_666
C1 N1 C5 117.8(4) . .
C1 N1 Cd1 125.6(3) . .
C5 N1 Cd1 114.6(3) . .
C12 N2 C6 118.6(4) . .
C12 N2 Cd1 126.3(3) . .
C6 N2 Cd1 113.3(3) . .
C13 N3 C17 118.0(4) . .
C13 N3 Cd1 126.9(3) . .
C17 N3 Cd1 113.8(3) . .
C24 N4 C18 119.3(4) . .
C24 N4 Cd1 123.6(4) . .
C18 N4 Cd1 114.8(3) . .
C32 N5 C33 109.3(4) . .
C32 N5 C28 110.0(4) . .
C33 N5 C28 109.1(3) . .
C32 N5 C34 108.4(4) . .
C33 N5 C34 107.4(4) . .
C28 N5 C34 112.5(4) . .
N1 C1 C2 123.4(5) . .
N1 C1 H1A 118.3 . .
C2 C1 H1A 118.3 . .
C3 C2 C1 118.8(6) . .
C3 C2 H2A 120.6 . .
C1 C2 H2A 120.6 . .
C2 C3 C4 119.9(5) . .
C2 C3 H3A 120.1 . .
C4 C3 H3A 120.1 . .
C5 C4 C3 117.4(5) . .
C5 C4 C9 120.5(5) . .
C3 C4 C9 122.2(5) . .
N1 C5 C4 122.7(5) . .
N1 C5 C6 118.1(4) . .
C4 C5 C6 119.2(4) . .
N2 C6 C7 121.8(5) . .
N2 C6 C5 118.7(4) . .
C7 C6 C5 119.4(4) . .
C10 C7 C6 117.7(5) . .
C10 C7 C8 123.6(5) . .
C6 C7 C8 118.7(5) . .
C9 C8 C7 122.2(5) . .
C9 C8 H8A 118.9 . .
C7 C8 H8A 118.9 . .
C8 C9 C4 120.0(5) . .
C8 C9 H9A 120.0 . .
C4 C9 H9A 120.0 . .
C11 C10 C7 120.2(5) . .
C11 C10 H10A 119.9 . .
C7 C10 H10A 119.9 . .
C10 C11 C12 118.5(6) . .
C10 C11 H11A 120.7 . .
C12 C11 H11A 120.7 . .
N2 C12 C11 123.2(5) . .
N2 C12 H12A 118.4 . .
C11 C12 H12A 118.4 . .
N3 C13 C14 123.9(5) . .
N3 C13 H13A 118.1 . .
C14 C13 H13A 118.1 . .
C15 C14 C13 118.1(5) . .
C15 C14 H14A 120.9 . .
C13 C14 H14A 120.9 . .
C14 C15 C16 120.2(5) . .
C14 C15 H15A 119.9 . .
C16 C15 H15A 119.9 . .
C15 C16 C17 118.5(5) . .
C15 C16 C21 123.2(5) . .
C17 C16 C21 118.3(5) . .
N3 C17 C16 121.2(5) . .
N3 C17 C18 118.0(4) . .
C16 C17 C18 120.8(4) . .
N4 C18 C19 121.6(5) . .
N4 C18 C17 119.1(4) . .
C19 C18 C17 119.3(4) . .
C22 C19 C18 118.1(5) . .
C22 C19 C20 123.6(5) . .
C18 C19 C20 118.3(5) . .
C21 C20 C19 121.8(5) . .
C21 C20 H20A 119.1 . .
C19 C20 H20A 119.1 . .
C20 C21 C16 121.5(5) . .
C20 C21 H21A 119.2 . .
C16 C21 H21A 119.2 . .
C19 C22 C23 120.4(5) . .
C19 C22 H22A 119.8 . .
C23 C22 H22A 119.8 . .
C22 C23 C24 118.2(6) . .
C22 C23 H23A 120.9 . .
C24 C23 H23A 120.9 . .
N4 C24 C23 122.4(6) . .
N4 C24 H24A 118.8 . .
C23 C24 H24A 118.8 . .
C30 C25 C26 117.3(4) . .
C30 C25 S1 124.1(3) . .
C26 C25 S1 118.6(4) . .
C27 C26 C25 120.8(5) . .
C27 C26 H26A 119.6 . .
C25 C26 H26A 119.6 . .
C26 C27 C28 119.2(5) . .
C26 C27 H27A 120.4 . .
C28 C27 H27A 120.4 . .
C29 C28 C27 120.3(4) . .
C29 C28 N5 118.6(4) . .
C27 C28 N5 121.1(4) . .
C28 C29 C30 119.9(4) . .
C28 C29 H29A 120.0 . .
C30 C29 H29A 120.0 . .
C25 C30 C29 121.9(4) . .
C25 C30 H30A 119.0 . .
C29 C30 H30A 119.0 . .
N5 C32 H32A 109.5 . .
N5 C32 H32B 109.5 . .
H32A C32 H32B 109.5 . .
N5 C32 H32C 109.5 . .
H32A C32 H32C 109.5 . .
H32B C32 H32C 109.5 . .
N5 C33 H33A 109.5 . .
N5 C33 H33B 109.5 . .
H33A C33 H33B 109.5 . .
N5 C33 H33C 109.5 . .
H33A C33 H33C 109.5 . .
H33B C33 H33C 109.5 . .
N5 C34 H34A 109.5 . .
N5 C34 H34B 109.5 . .
H34A C34 H34B 109.5 . .
N5 C34 H34C 109.5 . .
H34A C34 H34C 109.5 . .
H34B C34 H34C 109.5 . .

loop_
_geom_bond_atom_site_label_1
_geom_bond_atom_site_label_2
_geom_bond_distance
_geom_bond_site_symmetry_2
Cd1 N4 2.350(4) .
Cd1 N1 2.361(4) .
Cd1 N2 2.372(4) .
Cd1 N3 2.388(4) .
Cd1 S1 2.6371(14) .
Cd1 S1 2.7165(16) 2_666
P1 F1 1.402(12) 2_575
P1 F1 1.402(12) .
P1 F2 1.448(5) .
P1 F2 1.448(5) 2_575
P1 F3 1.567(4) 2_575
P1 F3 1.567(4) .
P2 F4 1.565(4) .
P2 F4 1.565(4) 2_565
P2 F6 1.587(3) 2_565
P2 F6 1.587(3) .
P2 F5 1.593(4) 2_565
P2 F5 1.593(4) .
P3 F7 1.558(4) 2_675
P3 F7 1.558(4) .
P3 F8 1.583(3) .
P3 F8 1.583(3) 2_675
P3 F9 1.585(4) 2_675
P3 F9 1.585(4) .
P4 F11 1.562(4) .
P4 F11 1.562(4) 2_576
P4 F10 1.564(4) .
P4 F10 1.564(4) 2_576
P4 F12 1.601(3) .
P4 F12 1.601(3) 2_576
S1 C25 1.770(4) .
S1 Cd1 2.7165(16) 2_666
N1 C1 1.343(7) .
N1 C5 1.351(6) .
N2 C12 1.325(7) .
N2 C6 1.364(6) .
N3 C13 1.338(7) .
N3 C17 1.362(6) .
N4 C24 1.328(7) .
N4 C18 1.348(6) .
N5 C32 1.485(7) .
N5 C33 1.499(6) .
N5 C28 1.504(5) .
N5 C34 1.520(7) .
C1 C2 1.386(8) .
C1 H1A 0.9400 .
C2 C3 1.356(8) .
C2 H2A 0.9400 .
C3 C4 1.421(8) .
C3 H3A 0.9400 .
C4 C5 1.392(6) .
C4 C9 1.435(7) .
C5 C6 1.446(7) .
C6 C7 1.407(6) .
C7 C10 1.402(8) .
C7 C8 1.437(8) .
C8 C9 1.332(9) .
C8 H8A 0.9400 .
C9 H9A 0.9400 .
C10 C11 1.366(9) .
C10 H10A 0.9400 .
C11 C12 1.397(8) .
C11 H11A 0.9400 .
C12 H12A 0.9400 .
C13 C14 1.377(8) .
C13 H13A 0.9400 .
C14 C15 1.369(8) .
C14 H14A 0.9400 .
C15 C16 1.387(8) .
C15 H15A 0.9400 .
C16 C17 1.404(7) .
C16 C21 1.437(7) .
C17 C18 1.428(7) .
C18 C19 1.420(6) .
C19 C22 1.374(8) .
C19 C20 1.441(8) .
C20 C21 1.333(8) .
C20 H20A 0.9400 .
C21 H21A 0.9400 .
C22 C23 1.381(9) .
C22 H22A 0.9400 .
C23 C24 1.407(8) .
C23 H23A 0.9400 .
C24 H24A 0.9400 .
C25 C30 1.371(7) .
C25 C26 1.419(7) .
C26 C27 1.386(7) .
C26 H26A 0.9400 .
C27 C28 1.394(7) .
C27 H27A 0.9400 .
C28 C29 1.364(6) .
C29 C30 1.386(6) .
C29 H29A 0.9400 .
C30 H30A 0.9400 .
C32 H32A 0.9700 .
C32 H32B 0.9700 .
C32 H32C 0.9700 .
C33 H33A 0.9700 .
C33 H33B 0.9700 .
C33 H33C 0.9700 .
C34 H34A 0.9700 .
C34 H34B 0.9700 .
C34 H34C 0.9700 .

loop_
_geom_hbond_atom_site_label_D
_geom_hbond_atom_site_label_H
_geom_hbond_atom_site_label_A
_geom_hbond_distance_DH
_geom_hbond_distance_HA
_geom_hbond_distance_DA
_geom_hbond_angle_DHA
_geom_hbond_site_symmetry_A
C1 H1A F8 0.94 2.47 3.185(7) 132.4 2_676
C11 H11A F3 0.94 2.55 3.462(8) 164.4 1_545
C29 H29A F6 0.94 2.32 3.207(6) 156.7 .
C32 H32B F9 0.97 2.49 3.404(7) 156.1 .
C33 H33A F5 0.97 2.45 3.282(7) 144.1 .
C33 H33C F12 0.97 2.55 3.434(7) 151.7 .
C34 H34A F3 0.97 2.35 3.269(6) 158.6 .
C34 H34C F12 0.97 2.52 3.410(8) 152.5 .
C33 H33A F5 0.97 2.45 3.282(7) 144.1 .
C20 H20A F8 0.94 2.36 3.263(6) 160.5 1_546
C33 H33C F10 0.97 2.36 3.197(7) 143.7 2_576
